data_7132088
loop_
_publ_author_name
'Chrysochos, Nicolas'
'P\"atsch, Sebastian'
'Elvers, Benedict Josua'
'Krummenacher, Ivo'
'Muneshwar , Nandeshwar'
'Ganesan, Prabusankar'
'Braunschweig, Holger'
'Schulzke, Carola'
'Ravat, Prince'
'Jana, Anukul'

_publ_section_title
;
 Introducing an orthogonally polarized electron-rich alkene: synthesis of
 a zwitterionic boron-containing \p-conjugated system
;
_journal_name_full 'Chemical Communications'
_journal_paper_doi 10.1039/D3CC03975G
_journal_year 2023
_chemical_formula_moiety 'C31 H45 N3'
_chemical_formula_sum 'C31 H45 N3'
_chemical_formula_weight 459.70
_space_group_crystal_system triclinic
_space_group_IT_number 2
_space_group_name_Hall '-P 1'
_space_group_name_H-M_alt 'P -1'
_atom_sites_solution_hydrogens geom
_atom_sites_solution_primary dual
_atom_sites_solution_secondary difmap
_audit_creation_method SHELXL-2018/3
_audit_update_record
;
2023-03-17 deposited with the CCDC.	2023-08-30 downloaded from the CCDC.
;
_cell_angle_alpha 97.09(3)
_cell_angle_beta 99.30(3)
_cell_angle_gamma 116.20(3)
_cell_formula_units_Z 2
_cell_length_a 9.5583(19)
_cell_length_b 9.955(2)
_cell_length_c 17.258(4)
_cell_measurement_reflns_used 8622
_cell_measurement_temperature 273(2)
_cell_measurement_theta_max 25.83
_cell_measurement_theta_min 2.34
_cell_volume 1418.4(7)
_computing_cell_refinement 'Bruker SAINT'
_computing_data_collection 'Bruker APEX2'
_computing_data_reduction 'Bruker SAINT'
_computing_molecular_graphics 'XP Version 5.1 by Bruker AXS 1998'
_computing_publication_material 'CIFTAB (Sheldrick, 2016)'
_computing_structure_refinement 'SHELXL-2018/3 (Sheldrick, 2018)'
_computing_structure_solution 'SHELXL-2018/3 (Sheldrick, 2018)'
_diffrn_ambient_temperature 273(2)
_diffrn_measured_fraction_theta_full 0.998
_diffrn_measured_fraction_theta_max 0.997
_diffrn_measurement_device_type 'Bruker APEX-II CCD'
_diffrn_measurement_method '\f and \w scans'
_diffrn_radiation_type MoK\a
_diffrn_radiation_wavelength 0.71073
_diffrn_reflns_av_R_equivalents 0.0650
_diffrn_reflns_av_unetI/netI 0.0433
_diffrn_reflns_Laue_measured_fraction_full 0.998
_diffrn_reflns_Laue_measured_fraction_max 0.997
_diffrn_reflns_limit_h_max 12
_diffrn_reflns_limit_h_min -11
_diffrn_reflns_limit_k_max 12
_diffrn_reflns_limit_k_min -12
_diffrn_reflns_limit_l_max 22
_diffrn_reflns_limit_l_min -22
_diffrn_reflns_number 44022
_diffrn_reflns_point_group_measured_fraction_full 0.998
_diffrn_reflns_point_group_measured_fraction_max 0.997
_diffrn_reflns_theta_full 25.242
_diffrn_reflns_theta_max 27.169
_diffrn_reflns_theta_min 2.337
_diffrn_source 'sealed tube'
_exptl_absorpt_coefficient_mu 0.063
_exptl_absorpt_correction_T_max 0.8619
_exptl_absorpt_correction_T_min 0.8614
_exptl_absorpt_correction_type sphere
_exptl_absorpt_process_details
;
Interpolation using  Int.Tab. Vol. C (1992) p. 523,Tab. 6.3.3.3
for values of muR in the range 0-2.5, and Int.Tab. Vol.II (1959)
p.302; Table 5.3.6 B for muR in the range 2.6-10.0.
The interpolation procedure of C.W.Dwiggins Jr (Acta Cryst.(1975)
A31,146-148) is used with some modification.
;
_exptl_crystal_colour red
_exptl_crystal_density_diffrn 1.076
_exptl_crystal_description block
_exptl_crystal_F_000 504
_exptl_crystal_size_max 0.180
_exptl_crystal_size_mid 0.156
_exptl_crystal_size_min 0.090
_exptl_crystal_size_rad 0.0840
_refine_diff_density_max 0.192
_refine_diff_density_min -0.151
_refine_diff_density_rms 0.031
_refine_ls_extinction_coef 0.034(4)
_refine_ls_extinction_expression Fc^*^=kFc[1+0.001xFc^2^\l^3^/sin(2\q)]^-1/4^
_refine_ls_extinction_method 'SHELXL-2018/3 (Sheldrick 2018)'
_refine_ls_goodness_of_fit_ref 1.027
_refine_ls_hydrogen_treatment constr
_refine_ls_matrix_type full
_refine_ls_number_parameters 319
_refine_ls_number_reflns 6280
_refine_ls_number_restraints 0
_refine_ls_restrained_S_all 1.027
_refine_ls_R_factor_all 0.0892
_refine_ls_R_factor_gt 0.0509
_refine_ls_shift/su_max 0.000
_refine_ls_shift/su_mean 0.000
_refine_ls_structure_factor_coef Fsqd
_refine_ls_weighting_details 'w=1/[\s^2^(Fo^2^)+(0.0565P)^2^+0.2546P] where P=(Fo^2^+2Fc^2^)/3'
_refine_ls_weighting_scheme calc
_refine_ls_wR_factor_gt 0.1213
_refine_ls_wR_factor_ref 0.1395
_reflns_Friedel_coverage 0.000
_reflns_number_gt 4036
_reflns_number_total 6280
_reflns_threshold_expression 'I > 2\s(I)'
_cod_data_source_file d3cc03975g2.cif
_cod_data_source_block NC49
_cod_original_cell_volume 1418.4(6)
_cod_database_code 7132088
_shelx_shelxl_version_number 2018/3
_shelx_space_group_comment
;
The symmetry employed for this shelxl refinement is uniquely defined
by the following loop, which should always be used as a source of
symmetry information in preference to the above space-group names.
They are only intended as comments.
;
_shelx_estimated_absorpt_t_min 0.989
_shelx_estimated_absorpt_t_max 0.994

loop_
_space_group_symop_operation_xyz
'x, y, z'
'-x, -y, -z'

loop_
_atom_site_label
_atom_site_type_symbol
_atom_site_fract_x
_atom_site_fract_y
_atom_site_fract_z
_atom_site_U_iso_or_equiv
_atom_site_adp_type
_atom_site_occupancy
_atom_site_site_symmetry_order
_atom_site_calc_flag
_atom_site_refinement_flags_posn
_atom_site_refinement_flags_adp
_atom_site_refinement_flags_occupancy
_atom_site_disorder_assembly
_atom_site_disorder_group
N1 N 0.52290(14) 0.47294(13) 0.22651(8) 0.0461(3) Uani 1 1 d . . . . .
N2 N 0.74273(14) 0.51758(14) 0.30816(8) 0.0457(3) Uani 1 1 d . . . . .
N3 N 0.76323(14) 0.85570(13) 0.27566(8) 0.0431(3) Uani 1 1 d . . . . .
C1 C 0.76140(17) 0.72258(16) 0.23126(9) 0.0425(4) Uani 1 1 d . . . . .
C2 C 0.84649(17) 0.73045(18) 0.17069(10) 0.0454(4) Uani 1 1 d . . . . .
C3 C 0.8516(2) 0.5995(2) 0.13063(11) 0.0571(4) Uani 1 1 d . . . . .
H3 H 0.798733 0.506684 0.145608 0.069 Uiso 1 1 calc R U . . .
C4 C 0.9311(2) 0.6045(3) 0.07102(12) 0.0704(5) Uani 1 1 d . . . . .
H4 H 0.930509 0.515477 0.046682 0.084 Uiso 1 1 calc R U . . .
C5 C 1.0121(2) 0.7386(3) 0.04621(12) 0.0757(6) Uani 1 1 d . . . . .
H5 H 1.064561 0.741053 0.005077 0.091 Uiso 1 1 calc R U . . .
C6 C 1.0126(2) 0.8689(2) 0.08434(12) 0.0664(5) Uani 1 1 d . . . . .
H6 H 1.067106 0.960643 0.068626 0.080 Uiso 1 1 calc R U . . .
C7 C 0.93454(19) 0.8673(2) 0.14533(11) 0.0554(4) Uani 1 1 d . . . . .
H7 H 0.939915 0.958318 0.170337 0.066 Uiso 1 1 calc R U . . .
C8 C 0.67954(17) 0.57800(16) 0.25491(9) 0.0405(3) Uani 1 1 d . . . . .
C9 C 0.62484(19) 0.37621(17) 0.31337(10) 0.0489(4) Uani 1 1 d . . . . .
C10 C 0.48844(19) 0.34923(17) 0.26293(11) 0.0517(4) Uani 1 1 d . . . . .
C11 C 0.6490(2) 0.2759(2) 0.36642(13) 0.0708(5) Uani 1 1 d . . . . .
H11A H 0.546780 0.191450 0.364750 0.106 Uiso 1 1 calc R U . . .
H11B H 0.699112 0.334646 0.420704 0.106 Uiso 1 1 calc R U . . .
H11C H 0.716476 0.237454 0.347750 0.106 Uiso 1 1 calc R U . . .
C12 C 0.3250(2) 0.2167(2) 0.25060(17) 0.0878(7) Uani 1 1 d . . . . .
H12A H 0.332627 0.142276 0.279084 0.132 Uiso 1 1 calc R U . . .
H12B H 0.281046 0.170512 0.194222 0.132 Uiso 1 1 calc R U . . .
H12C H 0.256319 0.252084 0.270573 0.132 Uiso 1 1 calc R U . . .
C13 C 0.41781(19) 0.48472(19) 0.15731(11) 0.0562(4) Uani 1 1 d . . . . .
H13 H 0.477587 0.587277 0.147188 0.067 Uiso 1 1 calc R U . . .
C14 C 0.3913(3) 0.3705(3) 0.08183(13) 0.0826(6) Uani 1 1 d . . . . .
H14A H 0.493347 0.385667 0.073017 0.124 Uiso 1 1 calc R U . . .
H14B H 0.332554 0.386263 0.036328 0.124 Uiso 1 1 calc R U . . .
H14C H 0.331218 0.267857 0.088640 0.124 Uiso 1 1 calc R U . . .
C15 C 0.2637(2) 0.4744(2) 0.17508(14) 0.0737(6) Uani 1 1 d . . . . .
H15A H 0.190180 0.369308 0.172890 0.111 Uiso 1 1 calc R U . . .
H15B H 0.216244 0.512198 0.135827 0.111 Uiso 1 1 calc R U . . .
H15C H 0.287110 0.534981 0.227797 0.111 Uiso 1 1 calc R U . . .
C16 C 0.9165(2) 0.5917(2) 0.34681(12) 0.0626(5) Uani 1 1 d . . . . .
H16 H 0.966639 0.686204 0.327291 0.075 Uiso 1 1 calc R U . . .
C17 C 0.9916(2) 0.4931(3) 0.31974(16) 0.0856(7) Uani 1 1 d . . . . .
H17A H 0.956549 0.405129 0.343502 0.128 Uiso 1 1 calc R U . . .
H17B H 1.106538 0.552047 0.336459 0.128 Uiso 1 1 calc R U . . .
H17C H 0.958979 0.459961 0.262158 0.128 Uiso 1 1 calc R U . . .
C18 C 0.9503(3) 0.6399(3) 0.43741(14) 0.0913(8) Uani 1 1 d . . . . .
H18A H 0.903994 0.705297 0.450512 0.137 Uiso 1 1 calc R U . . .
H18B H 1.064308 0.694382 0.459774 0.137 Uiso 1 1 calc R U . . .
H18C H 0.903926 0.550422 0.459359 0.137 Uiso 1 1 calc R U . . .
C19 C 0.61467(17) 0.85541(15) 0.27958(9) 0.0422(4) Uani 1 1 d . . . . .
C20 C 0.52748(19) 0.87806(17) 0.21299(10) 0.0490(4) Uani 1 1 d . . . . .
C21 C 0.3824(2) 0.8757(2) 0.21689(12) 0.0599(5) Uani 1 1 d . . . . .
H21 H 0.322951 0.887205 0.172358 0.072 Uiso 1 1 calc R U . . .
C22 C 0.3243(2) 0.8567(2) 0.28493(13) 0.0632(5) Uani 1 1 d . . . . .
H22 H 0.228242 0.858078 0.286908 0.076 Uiso 1 1 calc R U . . .
C23 C 0.4098(2) 0.83581(18) 0.34947(12) 0.0580(5) Uani 1 1 d . . . . .
H23 H 0.371352 0.824420 0.395711 0.070 Uiso 1 1 calc R U . . .
C24 C 0.55290(19) 0.83105(16) 0.34809(10) 0.0466(4) Uani 1 1 d . . . . .
C25 C 0.5927(2) 0.9103(2) 0.13942(11) 0.0596(5) Uani 1 1 d . . . . .
H25 H 0.662480 0.862601 0.136030 0.071 Uiso 1 1 calc R U . . .
C26 C 0.4630(3) 0.8440(3) 0.06064(12) 0.0849(7) Uani 1 1 d . . . . .
H26A H 0.401806 0.898834 0.058876 0.127 Uiso 1 1 calc R U . . .
H26B H 0.393075 0.737516 0.057428 0.127 Uiso 1 1 calc R U . . .
H26C H 0.512701 0.853986 0.016088 0.127 Uiso 1 1 calc R U . . .
C27 C 0.6959(3) 1.0817(3) 0.14982(15) 0.0894(7) Uani 1 1 d . . . . .
H27A H 0.630153 1.131629 0.151717 0.134 Uiso 1 1 calc R U . . .
H27B H 0.745074 1.101256 0.105298 0.134 Uiso 1 1 calc R U . . .
H27C H 0.777989 1.120865 0.199038 0.134 Uiso 1 1 calc R U . . .
C28 C 0.6323(2) 0.7941(2) 0.41949(10) 0.0575(4) Uani 1 1 d . . . . .
H28 H 0.724134 0.785108 0.406144 0.069 Uiso 1 1 calc R U . . .
C29 C 0.6971(3) 0.9214(3) 0.49498(13) 0.0928(7) Uani 1 1 d . . . . .
H29A H 0.772899 1.015866 0.484684 0.139 Uiso 1 1 calc R U . . .
H29B H 0.749263 0.895034 0.538334 0.139 Uiso 1 1 calc R U . . .
H29C H 0.609786 0.933581 0.509426 0.139 Uiso 1 1 calc R U . . .
C30 C 0.5204(3) 0.6416(2) 0.43659(13) 0.0807(6) Uani 1 1 d . . . . .
H30A H 0.433262 0.649366 0.454022 0.121 Uiso 1 1 calc R U . . .
H30B H 0.578788 0.616765 0.478048 0.121 Uiso 1 1 calc R U . . .
H30C H 0.478442 0.562584 0.388502 0.121 Uiso 1 1 calc R U . . .
C31 C 0.9093(2) 0.97007(19) 0.33297(11) 0.0592(5) Uani 1 1 d . . . . .
H31A H 0.926653 0.930269 0.379456 0.089 Uiso 1 1 calc R U . . .
H31B H 0.899419 1.060770 0.348869 0.089 Uiso 1 1 calc R U . . .
H31C H 0.998565 0.995018 0.308609 0.089 Uiso 1 1 calc R U . . .

loop_
_atom_site_aniso_label
_atom_site_aniso_U_11
_atom_site_aniso_U_22
_atom_site_aniso_U_33
_atom_site_aniso_U_23
_atom_site_aniso_U_13
_atom_site_aniso_U_12
N1 0.0372(7) 0.0362(7) 0.0588(9) 0.0071(6) 0.0068(6) 0.0146(5)
N2 0.0401(7) 0.0386(7) 0.0525(8) 0.0142(6) 0.0072(6) 0.0137(6)
N3 0.0376(6) 0.0366(6) 0.0473(8) 0.0061(6) 0.0065(6) 0.0129(5)
C1 0.0405(8) 0.0385(8) 0.0493(9) 0.0132(7) 0.0126(7) 0.0178(7)
C2 0.0350(7) 0.0518(9) 0.0477(9) 0.0137(7) 0.0080(7) 0.0190(7)
C3 0.0513(10) 0.0640(11) 0.0597(11) 0.0120(9) 0.0184(8) 0.0290(9)
C4 0.0580(11) 0.0884(15) 0.0658(13) 0.0058(11) 0.0203(10) 0.0364(11)
C5 0.0516(11) 0.1119(18) 0.0572(12) 0.0138(12) 0.0218(9) 0.0314(12)
C6 0.0412(9) 0.0849(14) 0.0584(12) 0.0262(11) 0.0128(8) 0.0140(9)
C7 0.0431(9) 0.0611(10) 0.0540(11) 0.0181(8) 0.0118(8) 0.0163(8)
C8 0.0371(7) 0.0375(8) 0.0457(9) 0.0074(7) 0.0101(6) 0.0168(6)
C9 0.0496(9) 0.0363(8) 0.0585(10) 0.0139(7) 0.0159(8) 0.0164(7)
C10 0.0447(9) 0.0335(8) 0.0728(12) 0.0107(8) 0.0164(8) 0.0143(7)
C11 0.0787(13) 0.0546(11) 0.0806(14) 0.0340(10) 0.0221(11) 0.0269(10)
C12 0.0514(11) 0.0475(11) 0.149(2) 0.0302(12) 0.0160(12) 0.0106(9)
C13 0.0451(9) 0.0493(9) 0.0640(12) 0.0041(8) -0.0028(8) 0.0209(8)
C14 0.0726(13) 0.0886(15) 0.0716(14) -0.0082(12) -0.0019(11) 0.0380(12)
C15 0.0499(10) 0.0679(12) 0.0964(16) 0.0029(11) 0.0013(10) 0.0311(9)
C16 0.0432(9) 0.0494(10) 0.0819(14) 0.0238(9) -0.0030(9) 0.0141(8)
C17 0.0545(11) 0.0839(15) 0.123(2) 0.0322(14) 0.0149(12) 0.0367(11)
C18 0.0888(16) 0.0720(14) 0.0859(17) 0.0102(12) -0.0277(13) 0.0324(12)
C19 0.0434(8) 0.0307(7) 0.0489(9) 0.0081(6) 0.0101(7) 0.0149(6)
C20 0.0540(9) 0.0430(8) 0.0529(10) 0.0123(7) 0.0108(8) 0.0257(8)
C21 0.0571(10) 0.0570(10) 0.0702(13) 0.0136(9) 0.0072(9) 0.0336(9)
C22 0.0548(10) 0.0539(10) 0.0894(15) 0.0158(10) 0.0244(10) 0.0306(9)
C23 0.0612(11) 0.0452(9) 0.0716(13) 0.0118(8) 0.0310(10) 0.0238(8)
C24 0.0514(9) 0.0329(7) 0.0521(10) 0.0075(7) 0.0151(8) 0.0164(7)
C25 0.0673(11) 0.0686(11) 0.0559(11) 0.0254(9) 0.0152(9) 0.0402(10)
C26 0.1011(17) 0.1011(17) 0.0588(13) 0.0225(12) 0.0103(12) 0.0549(14)
C27 0.1017(17) 0.0799(15) 0.0805(16) 0.0365(12) 0.0293(13) 0.0304(13)
C28 0.0682(11) 0.0562(10) 0.0512(10) 0.0170(8) 0.0212(9) 0.0284(9)
C29 0.1078(18) 0.0862(16) 0.0592(14) 0.0018(12) 0.0080(12) 0.0316(14)
C30 0.1091(17) 0.0675(13) 0.0767(14) 0.0366(11) 0.0416(13) 0.0398(12)
C31 0.0479(9) 0.0484(9) 0.0634(12) 0.0076(8) 0.0052(8) 0.0112(8)

loop_
_atom_type_symbol
_atom_type_description
_atom_type_scat_dispersion_real
_atom_type_scat_dispersion_imag
_atom_type_scat_source
C C 0.0033 0.0016 'International Tables Vol C Tables 4.2.6.8 and 6.1.1.4'
H H 0.0000 0.0000 'International Tables Vol C Tables 4.2.6.8 and 6.1.1.4'
N N 0.0061 0.0033 'International Tables Vol C Tables 4.2.6.8 and 6.1.1.4'

loop_
_geom_angle_atom_site_label_1
_geom_angle_atom_site_label_2
_geom_angle_atom_site_label_3
_geom_angle
_geom_angle_site_symmetry_1
_geom_angle_site_symmetry_3
_geom_angle_publ_flag
C8 N1 C10 109.95(13) . . ?
C8 N1 C13 122.06(13) . . ?
C10 N1 C13 127.30(13) . . ?
C8 N2 C9 110.15(13) . . ?
C8 N2 C16 122.18(13) . . ?
C9 N2 C16 127.43(13) . . ?
C19 N3 C1 119.67(12) . . ?
C19 N3 C31 118.87(13) . . ?
C1 N3 C31 119.36(13) . . ?
C2 C1 N3 122.54(13) . . ?
C2 C1 C8 119.41(13) . . ?
N3 C1 C8 117.85(13) . . ?
C1 C2 C7 123.63(15) . . ?
C1 C2 C3 121.95(15) . . ?
C7 C2 C3 114.42(15) . . ?
C4 C3 C2 122.72(18) . . ?
C3 C4 C5 121.4(2) . . ?
C6 C5 C4 117.81(18) . . ?
C5 C6 C7 121.89(19) . . ?
C6 C7 C2 121.68(18) . . ?
N1 C8 N2 105.52(12) . . ?
N1 C8 C1 126.48(14) . . ?
N2 C8 C1 127.99(13) . . ?
C10 C9 N2 106.81(14) . . ?
C10 C9 C11 127.68(15) . . ?
N2 C9 C11 125.50(15) . . ?
C9 C10 N1 107.56(14) . . ?
C9 C10 C12 127.50(17) . . ?
N1 C10 C12 124.83(16) . . ?
N1 C13 C15 112.99(16) . . ?
N1 C13 C14 110.10(14) . . ?
C15 C13 C14 113.75(16) . . ?
N2 C16 C18 112.04(17) . . ?
N2 C16 C17 111.20(16) . . ?
C18 C16 C17 113.57(17) . . ?
C24 C19 C20 119.31(14) . . ?
C24 C19 N3 121.35(14) . . ?
C20 C19 N3 119.34(14) . . ?
C21 C20 C19 118.98(16) . . ?
C21 C20 C25 120.06(15) . . ?
C19 C20 C25 120.92(14) . . ?
C22 C21 C20 121.75(17) . . ?
C23 C22 C21 118.98(16) . . ?
C22 C23 C24 121.96(17) . . ?
C23 C24 C19 118.94(16) . . ?
C23 C24 C28 118.38(15) . . ?
C19 C24 C28 122.64(14) . . ?
C20 C25 C27 109.66(16) . . ?
C20 C25 C26 113.84(16) . . ?
C27 C25 C26 110.72(17) . . ?
C24 C28 C30 112.11(16) . . ?
C24 C28 C29 112.09(16) . . ?
C30 C28 C29 110.02(17) . . ?

loop_
_geom_bond_atom_site_label_1
_geom_bond_atom_site_label_2
_geom_bond_distance
_geom_bond_site_symmetry_2
_geom_bond_publ_flag
N1 C8 1.352(2) . ?
N1 C10 1.386(2) . ?
N1 C13 1.483(2) . ?
N2 C8 1.3598(19) . ?
N2 C9 1.386(2) . ?
N2 C16 1.478(2) . ?
N3 C19 1.4312(19) . ?
N3 C1 1.4381(19) . ?
N3 C31 1.448(2) . ?
C1 C2 1.414(2) . ?
C1 C8 1.450(2) . ?
C2 C7 1.418(2) . ?
C2 C3 1.423(2) . ?
C3 C4 1.367(3) . ?
C4 C5 1.379(3) . ?
C5 C6 1.378(3) . ?
C6 C7 1.383(3) . ?
C9 C10 1.340(2) . ?
C9 C11 1.500(2) . ?
C10 C12 1.493(2) . ?
C13 C15 1.514(3) . ?
C13 C14 1.525(3) . ?
C16 C18 1.515(3) . ?
C16 C17 1.521(3) . ?
C19 C24 1.405(2) . ?
C19 C20 1.409(2) . ?
C20 C21 1.389(2) . ?
C20 C25 1.511(2) . ?
C21 C22 1.377(3) . ?
C22 C23 1.366(3) . ?
C23 C24 1.393(2) . ?
C24 C28 1.512(2) . ?
C25 C27 1.516(3) . ?
C25 C26 1.527(3) . ?
C28 C30 1.521(3) . ?
C28 C29 1.525(3) . ?

loop_
_geom_torsion_atom_site_label_1
_geom_torsion_atom_site_label_2
_geom_torsion_atom_site_label_3
_geom_torsion_atom_site_label_4
_geom_torsion
_geom_torsion_site_symmetry_1
_geom_torsion_site_symmetry_2
_geom_torsion_site_symmetry_3
_geom_torsion_site_symmetry_4
_geom_torsion_publ_flag
C19 N3 C1 C2 126.74(16) . . . . ?
C31 N3 C1 C2 -69.9(2) . . . . ?
C19 N3 C1 C8 -58.48(18) . . . . ?
C31 N3 C1 C8 104.85(16) . . . . ?
N3 C1 C2 C7 -3.2(2) . . . . ?
C8 C1 C2 C7 -177.85(14) . . . . ?
N3 C1 C2 C3 176.11(14) . . . . ?
C8 C1 C2 C3 1.4(2) . . . . ?
C1 C2 C3 C4 178.89(16) . . . . ?
C7 C2 C3 C4 -1.8(2) . . . . ?
C2 C3 C4 C5 0.1(3) . . . . ?
C3 C4 C5 C6 1.0(3) . . . . ?
C4 C5 C6 C7 -0.3(3) . . . . ?
C5 C6 C7 C2 -1.4(3) . . . . ?
C1 C2 C7 C6 -178.29(16) . . . . ?
C3 C2 C7 C6 2.4(2) . . . . ?
C10 N1 C8 N2 1.01(17) . . . . ?
C13 N1 C8 N2 -170.14(13) . . . . ?
C10 N1 C8 C1 179.72(15) . . . . ?
C13 N1 C8 C1 8.6(2) . . . . ?
C9 N2 C8 N1 -0.72(17) . . . . ?
C16 N2 C8 N1 174.03(15) . . . . ?
C9 N2 C8 C1 -179.40(15) . . . . ?
C16 N2 C8 C1 -4.7(2) . . . . ?
C2 C1 C8 N1 -95.15(19) . . . . ?
N3 C1 C8 N1 89.91(19) . . . . ?
C2 C1 C8 N2 83.3(2) . . . . ?
N3 C1 C8 N2 -91.67(18) . . . . ?
C8 N2 C9 C10 0.15(18) . . . . ?
C16 N2 C9 C10 -174.25(16) . . . . ?
C8 N2 C9 C11 -179.44(16) . . . . ?
C16 N2 C9 C11 6.2(3) . . . . ?
N2 C9 C10 N1 0.47(18) . . . . ?
C11 C9 C10 N1 -179.95(17) . . . . ?
N2 C9 C10 C12 -175.85(18) . . . . ?
C11 C9 C10 C12 3.7(3) . . . . ?
C8 N1 C10 C9 -0.94(18) . . . . ?
C13 N1 C10 C9 169.62(15) . . . . ?
C8 N1 C10 C12 175.50(18) . . . . ?
C13 N1 C10 C12 -13.9(3) . . . . ?
C8 N1 C13 C15 -127.85(16) . . . . ?
C10 N1 C13 C15 62.6(2) . . . . ?
C8 N1 C13 C14 103.75(18) . . . . ?
C10 N1 C13 C14 -65.8(2) . . . . ?
C8 N2 C16 C18 117.70(17) . . . . ?
C9 N2 C16 C18 -68.5(2) . . . . ?
C8 N2 C16 C17 -114.01(18) . . . . ?
C9 N2 C16 C17 59.8(2) . . . . ?
C1 N3 C19 C24 101.55(17) . . . . ?
C31 N3 C19 C24 -61.85(19) . . . . ?
C1 N3 C19 C20 -77.62(17) . . . . ?
C31 N3 C19 C20 118.97(16) . . . . ?
C24 C19 C20 C21 0.0(2) . . . . ?
N3 C19 C20 C21 179.19(14) . . . . ?
C24 C19 C20 C25 177.76(14) . . . . ?
N3 C19 C20 C25 -3.1(2) . . . . ?
C19 C20 C21 C22 2.1(2) . . . . ?
C25 C20 C21 C22 -175.67(16) . . . . ?
C20 C21 C22 C23 -1.7(3) . . . . ?
C21 C22 C23 C24 -0.9(3) . . . . ?
C22 C23 C24 C19 2.9(2) . . . . ?
C22 C23 C24 C28 -174.89(15) . . . . ?
C20 C19 C24 C23 -2.4(2) . . . . ?
N3 C19 C24 C23 178.40(13) . . . . ?
C20 C19 C24 C28 175.30(14) . . . . ?
N3 C19 C24 C28 -3.9(2) . . . . ?
C21 C20 C25 C27 89.0(2) . . . . ?
C19 C20 C25 C27 -88.7(2) . . . . ?
C21 C20 C25 C26 -35.6(2) . . . . ?
C19 C20 C25 C26 146.66(16) . . . . ?
C23 C24 C28 C30 56.4(2) . . . . ?
C19 C24 C28 C30 -121.34(17) . . . . ?
C23 C24 C28 C29 -67.9(2) . . . . ?
C19 C24 C28 C29 114.35(19) . . . . ?
